data_7124724
loop_
_publ_author_name
'\/Dor\/devi\'c, Nemanja'
'Ganguly, Rakesh'
'Petkovi\'c, Milena'
'Vidovi\'c, Dragoslav'

_publ_section_title
;
 Bis(carbodicarbene)phosphenium trication: the case against hypervalency.
;
_journal_issue 63
_journal_name_full 'Chemical communications (Cambridge, England)'
_journal_page_first 9789
_journal_page_last 9792
_journal_paper_doi 10.1039/c6cc04161b
_journal_volume 52
_journal_year 2016
_chemical_formula_sum 'C84 H93.9 Br2 F24 N19.05 O0.47 P2 Sb4'
_chemical_formula_weight 2542.66
_space_group_crystal_system triclinic
_space_group_IT_number 2
_space_group_name_Hall '-P 1'
_space_group_name_H-M_alt 'P -1'
_atom_sites_solution_hydrogens geom
_audit_update_record
;
2015-12-08 deposited with the CCDC.
2016-07-06 downloaded from the CCDC.
;
_cell_angle_alpha 108.8842(16)
_cell_angle_beta 98.2298(14)
_cell_angle_gamma 102.7525(14)
_cell_formula_units_Z 1
_cell_length_a 12.1048(3)
_cell_length_b 13.7318(4)
_cell_length_c 16.1379(5)
_cell_measurement_reflns_used 5533
_cell_measurement_temperature 153.(2)
_cell_measurement_theta_max 24.6613
_cell_measurement_theta_min 2.6262
_cell_volume 2407.61(12)
_computing_cell_refinement 'SAINT V8.34A (Bruker AXS Inc., 2013)'
_computing_data_collection 'APEX3 (Bruker AXS Inc., 2015)'
_computing_data_reduction 'SAINT V8.34A (Bruker AXS Inc., 2013)'
_computing_molecular_graphics 'XP (Bruker AXS Inc., 2015)'
_computing_publication_material 'APEX3 (Bruker AXS Inc., 2015)'
_computing_structure_refinement 'SHELXL-2014/7 (Sheldrick, 2014)'
_computing_structure_solution 'SHELXT (Bruker AXS Inc., 2015)'
_diffrn_ambient_temperature 153.(2)
_diffrn_detector_area_resol_mean 8.3333
_diffrn_measured_fraction_theta_full 0.999
_diffrn_measured_fraction_theta_max 0.999
_diffrn_measurement_device_type 'CCD area detector'
_diffrn_measurement_method 'phi and omega scans'
_diffrn_radiation_monochromator graphite
_diffrn_radiation_type MoK\a
_diffrn_radiation_wavelength 0.71073
_diffrn_reflns_av_R_equivalents 0.0828
_diffrn_reflns_av_unetI/netI 0.1075
_diffrn_reflns_limit_h_max 17
_diffrn_reflns_limit_h_min -17
_diffrn_reflns_limit_k_max 19
_diffrn_reflns_limit_k_min -19
_diffrn_reflns_limit_l_max 23
_diffrn_reflns_limit_l_min -23
_diffrn_reflns_number 47167
_diffrn_reflns_theta_full 31.06
_diffrn_reflns_theta_max 31.06
_diffrn_reflns_theta_min 2.90
_diffrn_source 'fine-focus sealed tube'
_diffrn_source_type 'Bruker KappaCCD'
_exptl_absorpt_coefficient_mu 2.075
_exptl_absorpt_correction_T_max 0.82
_exptl_absorpt_correction_T_min 0.71
_exptl_absorpt_correction_type multi-scan
_exptl_absorpt_process_details 'SADABS V2014/5 (Bruker AXS Inc.)'
_exptl_crystal_colour orange
_exptl_crystal_density_diffrn 1.754
_exptl_crystal_density_method 'not measured'
_exptl_crystal_description block
_exptl_crystal_F_000 1255
_exptl_crystal_size_max 0.160
_exptl_crystal_size_mid 0.140
_exptl_crystal_size_min 0.100
_refine_diff_density_max 1.324
_refine_diff_density_min -1.373
_refine_ls_extinction_method none
_refine_ls_goodness_of_fit_ref 1.021
_refine_ls_hydrogen_treatment constr
_refine_ls_matrix_type full
_refine_ls_number_parameters 671
_refine_ls_number_reflns 15411
_refine_ls_number_restraints 198
_refine_ls_restrained_S_all 1.023
_refine_ls_R_factor_all 0.1170
_refine_ls_R_factor_gt 0.0532
_refine_ls_shift/su_max 0.001
_refine_ls_shift/su_mean 0.000
_refine_ls_structure_factor_coef Fsqd
_refine_ls_weighting_details 'w=1/[\s^2^(Fo^2^)+(0.0398P)^2^] where P=(Fo^2^+2Fc^2^)/3'
_refine_ls_weighting_scheme calc
_refine_ls_wR_factor_gt 0.0988
_refine_ls_wR_factor_ref 0.1178
_reflns_number_gt 8941
_reflns_number_total 15411
_reflns_threshold_expression 'I > 2\s(I)'
_cod_data_source_file c6cc04161b2.cif
_cod_data_source_block dv353
_cod_original_formula_sum 'C84 H93.90 Br2 F24 N19.05 O0.47 P2 Sb4'
_cod_database_code 7124724

loop_
_space_group_symop_operation_xyz
'x, y, z'
'-x, -y, -z'

loop_
_atom_site_type_symbol
_atom_site_label
_atom_site_fract_x
_atom_site_fract_y
_atom_site_fract_z
_atom_site_U_iso_or_equiv
_atom_site_adp_type
_atom_site_calc_flag
_atom_site_refinement_flags_adp
_atom_site_refinement_flags_occupancy
_atom_site_refinement_flags_posn
_atom_site_occupancy
_atom_site_disorder_assembly
_atom_site_disorder_group
Br Br1 0.49545(4) 0.17100(4) 0.96083(3) 0.03028(11) Uani d . . . 1.0 . .
C C1 0.6258(3) 0.8361(3) 0.7746(3) 0.0189(8) Uani d . . . 1.0 . .
C C2 0.5641(3) 0.8364(3) 0.6912(3) 0.0177(8) Uani d . . . 1.0 . .
C C11 0.4451(3) 0.7774(3) 0.5550(3) 0.0223(9) Uani d . . . 1.0 . .
C C20 0.3698(3) 0.7163(4) 0.4702(3) 0.0291(10) Uani d . . . 1.0 . .
H H4 0.3558 0.6408 0.4433 0.035 Uiso calc U . R 1.0 . .
C C21 0.3177(3) 0.7733(4) 0.4285(3) 0.0335(12) Uani d . . . 1.0 . .
H H5 0.2656 0.7356 0.3711 0.04 Uiso calc U . R 1.0 . .
C C30 0.3384(3) 0.8847(4) 0.4677(3) 0.0321(11) Uani d . . . 1.0 . .
H H6 0.2989 0.9198 0.4366 0.039 Uiso calc U . R 1.0 . .
C C7 0.4147(3) 0.9450(4) 0.5502(3) 0.0287(10) Uani d . . . 1.0 . .
H H7 0.4301 1.0207 0.5763 0.034 Uiso calc U . R 1.0 . .
C C8 0.4675(3) 0.8885(3) 0.5926(3) 0.0214(9) Uani d . . . 1.0 . .
C C9 0.5254(3) 0.6416(3) 0.5974(3) 0.0249(9) Uani d . . . 1.0 . .
H H9A 0.5822 0.6431 0.648 0.037 Uiso calc U . R 1.0 . .
H H9B 0.5545 0.6214 0.5425 0.037 Uiso calc U . R 1.0 . .
H H9C 0.4513 0.5889 0.589 0.037 Uiso calc U . R 1.0 . .
C C10 0.5909(4) 1.0353(3) 0.7371(3) 0.0278(10) Uani d . . . 1.0 . .
H H10A 0.6069 1.0395 0.7996 0.042 Uiso calc U . R 1.0 . .
H H10B 0.5347 1.075 0.7291 0.042 Uiso calc U . R 1.0 . .
H H10C 0.6634 1.0669 0.7232 0.042 Uiso calc U . R 1.0 . .
C C3 0.7439(3) 0.9083(3) 0.8137(3) 0.0191(8) Uani d . . . 1.0 . .
C C12 0.9317(3) 0.9865(3) 0.8294(3) 0.0216(9) Uani d . . . 1.0 . .
C C13 1.0450(3) 1.0175(4) 0.8183(3) 0.0311(10) Uani d . . . 1.0 . .
H H13 1.0647 0.987 0.7626 0.037 Uiso calc U . R 1.0 . .
C C14 1.1261(4) 1.0941(4) 0.8917(3) 0.0335(11) Uani d . . . 1.0 . .
H H14 1.2045 1.1158 0.8875 0.04 Uiso calc U . R 1.0 . .
C C15 1.0958(3) 1.1407(4) 0.9726(3) 0.0322(11) Uani d . . . 1.0 . .
H H15 1.1543 1.1946 1.0215 0.039 Uiso calc U . R 1.0 . .
C C16 0.9834(3) 1.1114(3) 0.9846(3) 0.0261(10) Uani d . . . 1.0 . .
H H16 0.9632 1.1438 1.0396 0.031 Uiso calc U . R 1.0 . .
C C17 0.9022(3) 1.0311(3) 0.9101(3) 0.0218(9) Uani d . . . 1.0 . .
C C18 0.8254(4) 0.8439(4) 0.6780(3) 0.0302(10) Uani d . . . 1.0 . .
H H18A 0.7695 0.7734 0.6624 0.045 Uiso calc U . R 1.0 . .
H H18B 0.9023 0.8347 0.6722 0.045 Uiso calc U . R 1.0 . .
H H18C 0.7998 0.8783 0.6373 0.045 Uiso calc U . R 1.0 . .
C C19 0.7186(3) 1.0151(3) 0.9665(3) 0.0270(10) Uani d . . . 1.0 . .
H H19A 0.6463 1.0242 0.9383 0.041 Uiso calc U . R 1.0 . .
H H19B 0.7652 1.0833 1.0139 0.041 Uiso calc U . R 1.0 . .
H H19C 0.7 0.9602 0.9929 0.041 Uiso calc U . R 1.0 . .
C C4 0.4305(3) 0.6879(3) 0.7916(3) 0.0187(8) Uani d . . . 1.0 . .
C C5 0.3437(3) 0.7080(3) 0.7333(3) 0.0183(8) Uani d . . . 1.0 . .
C C22 0.2362(3) 0.7910(3) 0.6714(3) 0.0199(8) Uani d . . . 1.0 . .
C C23 0.1894(3) 0.8653(4) 0.6485(3) 0.0290(10) Uani d . . . 1.0 . .
H H23 0.2179 0.94 0.6832 0.035 Uiso calc U . R 1.0 . .
C C24 0.0989(4) 0.8246(4) 0.5724(3) 0.0350(11) Uani d . . . 1.0 . .
H H24 0.0635 0.8722 0.5547 0.042 Uiso calc U . R 1.0 . .
C C25 0.0587(3) 0.7138(4) 0.5211(3) 0.0337(11) Uani d . . . 1.0 . .
H H25 -0.0041 0.6882 0.4697 0.04 Uiso calc U . R 1.0 . .
C C26 0.1073(3) 0.6416(4) 0.5429(3) 0.0288(10) Uani d . . . 1.0 . .
H H26 0.0812 0.5672 0.5068 0.035 Uiso calc U . R 1.0 . .
C C27 0.1963(3) 0.6821(3) 0.6201(3) 0.0202(8) Uani d . . . 1.0 . .
C C28 0.3736(3) 0.9037(3) 0.8221(3) 0.0249(9) Uani d . . . 1.0 . .
H H28A 0.3092 0.9291 0.8428 0.037 Uiso calc U . R 1.0 . .
H H28B 0.4241 0.9589 0.8072 0.037 Uiso calc U . R 1.0 . .
H H28C 0.4188 0.8891 0.8699 0.037 Uiso calc U . R 1.0 . .
C C29 0.2454(3) 0.5169(3) 0.6281(3) 0.0270(10) Uani d . . . 1.0 . .
H H29A 0.3139 0.5007 0.6545 0.041 Uiso calc U . R 1.0 . .
H H29B 0.2321 0.4883 0.5623 0.041 Uiso calc U . R 1.0 . .
H H29C 0.1771 0.4836 0.6459 0.041 Uiso calc U . R 1.0 . .
C C6 0.3898(3) 0.6111(3) 0.8316(3) 0.0180(8) Uani d . . . 1.0 . .
C C31 0.3761(3) 0.4824(3) 0.8892(3) 0.0242(9) Uani d . . . 1.0 . .
C C32 0.3916(4) 0.4003(3) 0.9184(3) 0.0272(10) Uani d . . . 1.0 . .
H H32 0.4551 0.3711 0.9094 0.033 Uiso calc U . R 1.0 . .
C C33 0.3103(4) 0.3635(3) 0.9611(3) 0.0328(11) Uani d . . . 1.0 . .
H H33 0.3193 0.3092 0.9838 0.039 Uiso calc U . R 1.0 . .
C C34 0.2143(4) 0.4045(4) 0.9719(3) 0.0361(12) Uani d . . . 1.0 . .
H H34 0.1592 0.3762 1.0007 0.043 Uiso calc U . R 1.0 . .
C C35 0.1983(4) 0.4844(4) 0.9418(3) 0.0316(11) Uani d . . . 1.0 . .
H H35 0.1333 0.5118 0.949 0.038 Uiso calc U . R 1.0 . .
C C36 0.2817(3) 0.5236(3) 0.9003(3) 0.0231(9) Uani d . . . 1.0 . .
C C37 0.5355(3) 0.5054(3) 0.8074(3) 0.0265(9) Uani d . . . 1.0 . .
H H37A 0.5417 0.5264 0.7554 0.04 Uiso calc U . R 1.0 . .
H H37B 0.5204 0.4274 0.7887 0.04 Uiso calc U . R 1.0 . .
H H37C 0.6085 0.5412 0.8536 0.04 Uiso calc U . R 1.0 . .
C C38 0.2239(3) 0.6794(3) 0.8764(3) 0.0279(10) Uani d . . . 1.0 . .
H H38A 0.2762 0.7525 0.9071 0.042 Uiso calc U . R 1.0 . .
H H38B 0.1688 0.665 0.9129 0.042 Uiso calc U . R 1.0 . .
H H38C 0.1809 0.6725 0.8175 0.042 Uiso calc U . R 1.0 . .
C C39 0.0682(7) 0.8285(7) 0.2901(6) 0.051(2) Uani d U P D 0.763(5) A 1
C C40 -0.0266(7) 0.7292(7) 0.2578(6) 0.082(3) Uani d U P D 0.763(5) A 1
H H40A -0.0348 0.6916 0.1932 0.124 Uiso calc U P R 0.763(5) A 1
H H40B -0.0993 0.746 0.2679 0.124 Uiso calc U P R 0.763(5) A 1
H H40C -0.0094 0.6833 0.2904 0.124 Uiso calc U P R 0.763(5) A 1
C C41 0.2138(8) 0.7117(7) 0.1239(6) 0.060(2) Uani d U P D 0.763(5) A 1
C C42 0.3144(7) 0.6852(7) 0.1599(6) 0.044(2) Uani d U P D 0.763(5) A 1
H H42A 0.2947 0.6078 0.1468 0.066 Uiso calc U P R 0.763(5) A 1
H H42B 0.3386 0.7242 0.2252 0.066 Uiso calc U P R 0.763(5) A 1
H H42C 0.3782 0.7058 0.1322 0.066 Uiso calc U P R 0.763(5) A 1
O O1 0.1548(13) 0.7825(14) 0.2347(11) 0.063(3) Uani d U P D 0.237(5) A 2
C C43 0.271(2) 0.701(3) 0.148(3) 0.066(6) Uani d U P D 0.237(5) A 2
H H43A 0.3025 0.7711 0.1444 0.1 Uiso calc U P R 0.237(5) A 2
H H43B 0.2705 0.6442 0.0915 0.1 Uiso calc U P R 0.237(5) A 2
H H43C 0.3202 0.6943 0.1984 0.1 Uiso calc U P R 0.237(5) A 2
C C44 0.146(2) 0.688(2) 0.1610(18) 0.070(4) Uani d U P D 0.237(5) A 2
H H44A 0.0924 0.6834 0.1064 0.084 Uiso calc U P R 0.237(5) A 2
H H44B 0.1176 0.6234 0.1749 0.084 Uiso calc U P R 0.237(5) A 2
C C45 0.047(2) 0.775(3) 0.2531(19) 0.062(4) Uani d U P D 0.237(5) A 2
H H45A 0.0181 0.7054 0.2604 0.075 Uiso calc U P R 0.237(5) A 2
H H45B -0.0077 0.7744 0.2009 0.075 Uiso calc U P R 0.237(5) A 2
C C46 0.044(3) 0.865(2) 0.3367(19) 0.069(6) Uani d U P D 0.237(5) A 2
H H46A 0.1087 0.8761 0.3861 0.103 Uiso calc U P R 0.237(5) A 2
H H46B -0.03 0.8452 0.3539 0.103 Uiso calc U P R 0.237(5) A 2
H H46C 0.0512 0.9308 0.3243 0.103 Uiso calc U P R 0.237(5) A 2
F F1 0.2168(2) 0.3317(3) 0.2206(2) 0.0651(10) Uani d . . . 1.0 . .
F F2 0.0548(2) 0.3969(3) 0.1433(2) 0.0559(9) Uani d . . . 1.0 . .
F F3 0.2292(3) 0.5365(3) 0.2752(2) 0.0649(10) Uani d . . . 1.0 . .
F F4 0.0132(3) 0.4894(3) 0.3022(2) 0.0617(9) Uani d . . . 1.0 . .
F F5 0.0037(2) 0.2856(2) 0.2449(2) 0.0536(8) Uani d . . . 1.0 . .
F F6 0.1787(3) 0.4268(3) 0.3786(2) 0.0609(9) Uani d . . . 1.0 . .
F F7 0.8270(3) 0.7656(3) 0.4654(2) 0.0715(11) Uani d . . . 1.0 . .
F F8 0.7206(2) 0.6748(2) 0.29525(18) 0.0456(7) Uani d . . . 1.0 . .
F F9 0.7831(3) 0.8879(3) 0.3745(2) 0.0639(10) Uani d . . . 1.0 . .
F F10 0.5617(2) 0.7797(2) 0.3271(2) 0.0503(8) Uani d . . . 1.0 . .
F F11 0.6049(3) 0.6562(2) 0.4162(2) 0.0562(9) Uani d . . . 1.0 . .
F F12 0.6686(2) 0.8673(2) 0.50027(18) 0.0450(7) Uani d . . . 1.0 . .
N N1 0.5077(2) 0.7469(3) 0.6164(2) 0.0189(7) Uani d . . . 1.0 . .
N N2 0.5422(3) 0.9218(3) 0.6761(2) 0.0196(7) Uani d . . . 1.0 . .
N N3 0.8321(3) 0.9108(3) 0.7704(2) 0.0214(7) Uani d . . . 1.0 . .
N N4 0.7849(2) 0.9816(3) 0.8985(2) 0.0195(7) Uani d . . . 1.0 . .
N N5 0.3268(3) 0.8047(3) 0.7417(2) 0.0196(7) Uani d . . . 1.0 . .
N N6 0.2648(2) 0.6327(3) 0.6603(2) 0.0185(7) Uani d . . . 1.0 . .
N N7 0.4396(3) 0.5371(3) 0.8443(2) 0.0198(7) Uani d . . . 1.0 . .
N N8 0.2919(3) 0.6028(3) 0.8641(2) 0.0202(7) Uani d . . . 1.0 . .
N N10 0.1396(6) 0.9038(6) 0.3120(5) 0.074(2) Uani d U P . 0.763(5) A 1
N N11 0.1391(8) 0.7295(8) 0.0919(6) 0.100(3) Uani d U P . 0.763(5) A 1
P P1 0.57802(8) 0.75809(8) 0.83515(7) 0.0189(2) Uani d . . . 1.0 . .
Sb Sb1 0.11555(2) 0.41171(3) 0.26113(2) 0.03025(9) Uani d . . . 1.0 . .
Sb Sb2 0.69553(2) 0.77367(3) 0.39652(2) 0.02881(8) Uani d . . . 1.0 . .

loop_
_atom_site_aniso_label
_atom_site_aniso_U_11
_atom_site_aniso_U_22
_atom_site_aniso_U_33
_atom_site_aniso_U_12
_atom_site_aniso_U_13
_atom_site_aniso_U_23
Br1 0.0308(2) 0.0285(2) 0.0278(2) 0.00949(18) 0.00692(18) 0.00468(19)
C1 0.0158(17) 0.021(2) 0.019(2) 0.0072(15) 0.0002(15) 0.0067(17)
C2 0.0148(17) 0.018(2) 0.021(2) 0.0043(15) 0.0063(15) 0.0074(16)
C11 0.0203(19) 0.029(2) 0.022(2) 0.0094(17) 0.0090(16) 0.0118(18)
C20 0.024(2) 0.030(2) 0.026(2) 0.0017(18) 0.0010(18) 0.006(2)
C21 0.020(2) 0.049(3) 0.023(2) -0.002(2) -0.0011(18) 0.014(2)
C30 0.022(2) 0.050(3) 0.035(3) 0.012(2) 0.0057(19) 0.029(2)
C7 0.024(2) 0.038(3) 0.035(3) 0.0130(19) 0.0119(19) 0.024(2)
C8 0.0180(18) 0.027(2) 0.022(2) 0.0061(16) 0.0076(16) 0.0119(18)
C9 0.029(2) 0.018(2) 0.024(2) 0.0068(17) 0.0083(18) 0.0028(17)
C10 0.034(2) 0.015(2) 0.029(2) 0.0039(17) 0.0035(19) 0.0066(18)
C3 0.0180(18) 0.018(2) 0.022(2) 0.0065(15) 0.0025(16) 0.0091(17)
C12 0.0195(18) 0.020(2) 0.023(2) 0.0043(16) 0.0006(16) 0.0078(17)
C13 0.024(2) 0.032(3) 0.040(3) 0.0069(19) 0.008(2) 0.017(2)
C14 0.024(2) 0.034(3) 0.041(3) 0.0039(19) 0.002(2) 0.018(2)
C15 0.025(2) 0.026(2) 0.040(3) 0.0013(18) -0.009(2) 0.017(2)
C16 0.030(2) 0.019(2) 0.027(2) 0.0033(17) -0.0004(18) 0.0118(19)
C17 0.0199(18) 0.022(2) 0.025(2) 0.0064(16) 0.0056(17) 0.0092(18)
C18 0.030(2) 0.034(3) 0.022(2) 0.0068(19) 0.0082(18) 0.004(2)
C19 0.026(2) 0.030(2) 0.022(2) 0.0089(18) 0.0067(17) 0.0042(19)
C4 0.0191(18) 0.018(2) 0.020(2) 0.0066(15) 0.0060(15) 0.0070(16)
C5 0.0148(17) 0.021(2) 0.018(2) 0.0057(15) 0.0052(15) 0.0051(17)
C22 0.0150(17) 0.026(2) 0.025(2) 0.0106(16) 0.0073(16) 0.0129(18)
C23 0.026(2) 0.033(3) 0.039(3) 0.0152(18) 0.015(2) 0.019(2)
C24 0.027(2) 0.056(3) 0.044(3) 0.025(2) 0.016(2) 0.035(3)
C25 0.019(2) 0.053(3) 0.033(3) 0.012(2) 0.0029(19) 0.022(2)
C26 0.0181(19) 0.035(3) 0.028(2) 0.0024(18) 0.0027(17) 0.010(2)
C27 0.0166(18) 0.026(2) 0.024(2) 0.0091(16) 0.0087(16) 0.0129(18)
C28 0.028(2) 0.017(2) 0.028(2) 0.0067(17) 0.0088(18) 0.0042(18)
C29 0.030(2) 0.018(2) 0.029(2) 0.0056(17) 0.0022(19) 0.0063(19)
C6 0.0140(17) 0.023(2) 0.0165(19) 0.0052(15) 0.0028(15) 0.0062(17)
C31 0.027(2) 0.017(2) 0.021(2) -0.0028(17) -0.0016(17) 0.0060(17)
C32 0.033(2) 0.018(2) 0.028(2) 0.0050(18) 0.0015(19) 0.0088(18)
C33 0.044(3) 0.020(2) 0.027(2) -0.004(2) 0.001(2) 0.0105(19)
C34 0.040(3) 0.030(3) 0.034(3) -0.003(2) 0.011(2) 0.013(2)
C35 0.028(2) 0.028(2) 0.036(3) 0.0027(19) 0.011(2) 0.011(2)
C36 0.0207(19) 0.018(2) 0.026(2) 0.0011(16) 0.0014(17) 0.0069(18)
C37 0.029(2) 0.019(2) 0.031(2) 0.0116(17) 0.0049(19) 0.0063(19)
C38 0.0214(19) 0.032(2) 0.036(3) 0.0135(18) 0.0119(18) 0.014(2)
C39 0.050(4) 0.049(4) 0.045(4) 0.012(3) -0.011(3) 0.016(3)
C40 0.057(5) 0.079(6) 0.089(6) -0.012(4) 0.012(4) 0.025(5)
C41 0.069(5) 0.069(4) 0.059(4) 0.049(4) 0.019(4) 0.027(3)
C42 0.055(4) 0.036(4) 0.047(4) 0.013(3) 0.004(4) 0.026(3)
O1 0.063(5) 0.060(5) 0.061(5) 0.008(4) 0.006(5) 0.026(4)
C43 0.076(10) 0.070(9) 0.057(9) 0.028(8) 0.019(9) 0.021(8)
C44 0.078(6) 0.070(6) 0.066(6) 0.026(5) 0.011(5) 0.030(5)
C45 0.060(6) 0.060(6) 0.065(6) 0.013(5) 0.001(5) 0.028(5)
C46 0.062(8) 0.074(9) 0.071(9) 0.012(8) 0.003(8) 0.035(8)
F1 0.0515(18) 0.075(2) 0.090(3) 0.0429(17) 0.0380(18) 0.032(2)
F2 0.0467(16) 0.079(2) 0.0392(18) 0.0107(16) 0.0085(14) 0.0237(17)
F3 0.0596(19) 0.046(2) 0.072(2) -0.0125(16) 0.0060(17) 0.0231(18)
F4 0.066(2) 0.069(2) 0.073(2) 0.0482(17) 0.0370(18) 0.0265(19)
F5 0.0392(15) 0.0459(19) 0.080(2) 0.0061(13) 0.0132(15) 0.0325(18)
F6 0.069(2) 0.071(2) 0.0425(19) 0.0204(18) 0.0037(16) 0.0240(17)
F7 0.0533(18) 0.108(3) 0.047(2) 0.0588(19) -0.0059(15) 0.005(2)
F8 0.0598(17) 0.0406(17) 0.0317(16) 0.0174(14) 0.0202(14) 0.0013(13)
F9 0.0623(19) 0.044(2) 0.075(2) -0.0032(16) 0.0296(18) 0.0149(18)
F10 0.0418(15) 0.058(2) 0.0499(19) 0.0199(14) -0.0069(14) 0.0213(16)
F11 0.077(2) 0.050(2) 0.071(2) 0.0343(16) 0.0469(18) 0.0363(18)
F12 0.0509(16) 0.0564(19) 0.0353(16) 0.0359(14) 0.0174(13) 0.0098(14)
N1 0.0179(15) 0.0166(17) 0.0192(17) 0.0030(13) 0.0031(13) 0.0045(14)
N2 0.0191(15) 0.0186(17) 0.0217(18) 0.0071(13) 0.0037(14) 0.0076(14)
N3 0.0182(15) 0.0232(18) 0.0210(18) 0.0054(13) 0.0053(14) 0.0060(15)
N4 0.0161(15) 0.0202(17) 0.0198(18) 0.0048(13) 0.0030(13) 0.0051(14)
N5 0.0204(16) 0.0189(17) 0.0217(18) 0.0085(13) 0.0069(14) 0.0075(14)
N6 0.0148(14) 0.0165(17) 0.0230(18) 0.0045(12) 0.0020(13) 0.0066(14)
N7 0.0192(15) 0.0215(18) 0.0214(18) 0.0058(13) 0.0034(13) 0.0121(15)
N8 0.0200(16) 0.0221(18) 0.0202(18) 0.0058(13) 0.0054(13) 0.0097(15)
N10 0.070(4) 0.066(5) 0.074(5) 0.005(4) -0.020(4) 0.035(4)
N11 0.119(6) 0.128(6) 0.074(5) 0.085(5) 0.023(5) 0.029(5)
P1 0.0174(5) 0.0194(5) 0.0202(5) 0.0063(4) 0.0026(4) 0.0078(4)
Sb1 0.02603(15) 0.03111(18) 0.03390(18) 0.01122(12) 0.00951(13) 0.00923(14)
Sb2 0.02703(15) 0.03417(18) 0.02612(17) 0.01549(12) 0.00535(12) 0.00813(14)

loop_
_atom_type_symbol
_atom_type_description
_atom_type_scat_dispersion_real
_atom_type_scat_dispersion_imag
_atom_type_scat_source
C C 0.0033 0.0016 'International Tables Vol C Tables 4.2.6.8 and 6.1.1.4'
H H 0.0000 0.0000 'International Tables Vol C Tables 4.2.6.8 and 6.1.1.4'
N N 0.0061 0.0033 'International Tables Vol C Tables 4.2.6.8 and 6.1.1.4'
F F 0.0171 0.0103 'International Tables Vol C Tables 4.2.6.8 and 6.1.1.4'
P P 0.1023 0.0942 'International Tables Vol C Tables 4.2.6.8 and 6.1.1.4'
Br Br -0.2901 2.4595 'International Tables Vol C Tables 4.2.6.8 and 6.1.1.4'
Sb Sb -0.5866 1.5461 'International Tables Vol C Tables 4.2.6.8 and 6.1.1.4'
O O 0.0106 0.0060 'International Tables Vol C Tables 4.2.6.8 and 6.1.1.4'

loop_
_geom_angle_atom_site_label_1
_geom_angle_atom_site_label_2
_geom_angle_atom_site_label_3
_geom_angle
C2 C1 C3 117.6(3)
C2 C1 P1 127.9(3)
C3 C1 P1 114.5(3)
N2 C2 N1 108.0(3)
N2 C2 C1 126.6(4)
N1 C2 C1 125.1(4)
N1 C11 C8 107.3(3)
N1 C11 C20 131.0(4)
C8 C11 C20 121.7(4)
C21 C20 C11 115.5(4)
C20 C21 C30 122.5(4)
C7 C30 C21 121.8(4)
C30 C7 C8 116.1(4)
N2 C8 C7 131.2(4)
N2 C8 C11 106.4(4)
C7 C8 C11 122.3(4)
N4 C3 N3 108.5(3)
N4 C3 C1 126.5(3)
N3 C3 C1 125.0(4)
C17 C12 N3 107.0(3)
C17 C12 C13 121.9(4)
N3 C12 C13 131.0(4)
C14 C13 C12 116.7(4)
C13 C14 C15 121.3(4)
C16 C15 C14 122.6(4)
C15 C16 C17 115.5(4)
C12 C17 N4 107.1(3)
C12 C17 C16 121.8(4)
N4 C17 C16 131.0(4)
C6 C4 C5 117.1(3)
C6 C4 P1 113.4(3)
C5 C4 P1 128.8(3)
N6 C5 N5 108.2(3)
N6 C5 C4 125.4(4)
N5 C5 C4 126.4(3)
C27 C22 C23 122.0(4)
C27 C22 N5 106.9(3)
C23 C22 N5 131.1(4)
C24 C23 C22 116.5(4)
C23 C24 C25 120.9(4)
C26 C25 C24 122.1(4)
C25 C26 C27 116.9(4)
C22 C27 C26 121.5(4)
C22 C27 N6 106.6(3)
C26 C27 N6 131.8(4)
N7 C6 N8 108.3(3)
N7 C6 C4 127.5(3)
N8 C6 C4 124.3(4)
C36 C31 N7 106.1(4)
C36 C31 C32 121.9(4)
N7 C31 C32 131.9(4)
C33 C32 C31 116.7(4)
C32 C33 C34 121.5(4)
C35 C34 C33 121.6(4)
C34 C35 C36 117.0(4)
N8 C36 C31 107.4(3)
N8 C36 C35 131.4(4)
C31 C36 C35 121.1(4)
N10 C39 C40 177.8(10)
N11 C41 C42 175.9(11)
C45 O1 C44 107.7(19)
O1 C44 C43 104.(2)
O1 C45 C46 114.(2)
C2 N1 C11 108.4(3)
C2 N1 C9 125.9(3)
C11 N1 C9 124.9(3)
C2 N2 C8 109.9(3)
C2 N2 C10 126.3(3)
C8 N2 C10 123.8(3)
C3 N3 C12 108.7(3)
C3 N3 C18 126.3(3)
C12 N3 C18 124.9(3)
C3 N4 C17 108.6(3)
C3 N4 C19 127.8(3)
C17 N4 C19 123.2(3)
C5 N5 C22 109.1(3)
C5 N5 C28 126.0(3)
C22 N5 C28 123.3(3)
C5 N6 C27 109.2(3)
C5 N6 C29 127.7(3)
C27 N6 C29 123.0(3)
C6 N7 C31 109.5(3)
C6 N7 C37 127.2(3)
C31 N7 C37 122.9(4)
C6 N8 C36 108.6(3)
C6 N8 C38 125.1(3)
C36 N8 C38 125.0(3)
C1 P1 C4 111.04(18)
F5 Sb1 F4 89.26(14)
F5 Sb1 F2 89.59(14)
F4 Sb1 F2 90.24(15)
F5 Sb1 F6 91.00(14)
F4 Sb1 F6 90.48(15)
F2 Sb1 F6 179.07(13)
F5 Sb1 F1 89.76(14)
F4 Sb1 F1 178.93(15)
F2 Sb1 F1 90.19(15)
F6 Sb1 F1 89.10(16)
F5 Sb1 F3 178.59(15)
F4 Sb1 F3 91.97(16)
F2 Sb1 F3 89.71(14)
F6 Sb1 F3 89.69(14)
F1 Sb1 F3 89.02(15)
F7 Sb2 F9 91.21(17)
F7 Sb2 F10 179.05(16)
F9 Sb2 F10 89.72(14)
F7 Sb2 F8 89.07(14)
F9 Sb2 F8 91.27(13)
F10 Sb2 F8 90.72(13)
F7 Sb2 F12 89.88(13)
F9 Sb2 F12 91.41(14)
F10 Sb2 F12 90.29(13)
F8 Sb2 F12 177.14(13)
F7 Sb2 F11 89.68(16)
F9 Sb2 F11 178.74(15)
F10 Sb2 F11 89.39(14)
F8 Sb2 F11 87.86(13)
F12 Sb2 F11 89.48(13)

loop_
_geom_bond_atom_site_label_1
_geom_bond_atom_site_label_2
_geom_bond_distance
C1 C2 1.444(5)
C1 C3 1.461(5)
C1 P1 1.733(4)
C2 N2 1.345(5)
C2 N1 1.366(5)
C11 N1 1.388(5)
C11 C8 1.393(6)
C11 C20 1.404(6)
C20 C21 1.378(6)
C21 C30 1.401(7)
C30 C7 1.381(6)
C7 C8 1.385(6)
C8 N2 1.382(5)
C9 N1 1.449(5)
C10 N2 1.478(5)
C3 N4 1.351(5)
C3 N3 1.356(5)
C12 C17 1.382(6)
C12 N3 1.385(5)
C12 C13 1.398(5)
C13 C14 1.371(6)
C14 C15 1.396(7)
C15 C16 1.391(6)
C16 C17 1.397(5)
C17 N4 1.389(4)
C18 N3 1.456(5)
C19 N4 1.466(5)
C4 C6 1.441(5)
C4 C5 1.443(5)
C4 P1 1.747(4)
C5 N6 1.350(5)
C5 N5 1.353(5)
C22 C27 1.385(6)
C22 C23 1.393(6)
C22 N5 1.393(5)
C23 C24 1.385(6)
C24 C25 1.408(7)
C25 C26 1.370(6)
C26 C27 1.388(5)
C27 N6 1.395(5)
C28 N5 1.470(5)
C29 N6 1.456(5)
C6 N7 1.343(5)
C6 N8 1.361(5)
C31 C36 1.391(6)
C31 N7 1.392(5)
C31 C32 1.393(6)
C32 C33 1.377(6)
C33 C34 1.408(7)
C34 C35 1.375(7)
C35 C36 1.395(6)
C36 N8 1.382(5)
C37 N7 1.464(5)
C38 N8 1.455(5)
C39 N10 1.106(9)
C39 C40 1.457(10)
C41 N11 1.091(10)
C41 C42 1.443(9)
O1 C45 1.372(17)
O1 C44 1.416(17)
C43 C44 1.541(18)
C45 C46 1.516(18)
F1 Sb1 1.870(3)
F2 Sb1 1.866(3)
F3 Sb1 1.871(3)
F4 Sb1 1.863(3)
F5 Sb1 1.863(3)
F6 Sb1 1.867(3)
F7 Sb2 1.852(3)
F8 Sb2 1.869(3)
F9 Sb2 1.856(3)
F10 Sb2 1.866(3)
F11 Sb2 1.886(3)
F12 Sb2 1.874(3)
